data_2225597
loop_
_publ_author_name
'Mitsui, Ryosuke'
'Nagasawa, Atsushi'
'Watanabe, Shoji'
'Okamoto, Akiko'
'Yonezawa, Noriyuki'

_publ_section_title
;
 (8-Bromo-2,7-dimethoxy-1-naphthyl)(4-chlorophenyl)methanone
;
_journal_coeditor_code IS2530
_journal_issue 4
_journal_name_full 'Acta Crystallographica Section E'
_journal_page_first o873
_journal_paper_doi 10.1107/S1600536810009463
_journal_volume 66
_journal_year 2010
_chemical_formula_iupac 'C19 H14 Br Cl O3'
_chemical_formula_moiety 'C19 H14 Br Cl O3'
_chemical_formula_sum 'C19 H14 Br Cl O3'
_chemical_formula_weight 405.66
_chemical_melting_point_gt 447.0
_chemical_melting_point_lt 447.5
_chemical_name_systematic
;
(8-Bromo-2,7-dimethoxy-1-naphthyl)(4-chlorophenyl)methanone
;
_space_group_IT_number 14
_symmetry_cell_setting monoclinic
_symmetry_space_group_name_Hall '-P 2ybc'
_symmetry_space_group_name_H-M 'P 1 21/c 1'
_atom_sites_solution_hydrogens geom
_atom_sites_solution_primary direct
_atom_sites_solution_secondary difmap
_audit_creation_method SHELXL-97
_cell_angle_alpha 90.00
_cell_angle_beta 108.5360(10)
_cell_angle_gamma 90.00
_cell_formula_units_Z 4
_cell_length_a 15.0867(3)
_cell_length_b 8.72313(16)
_cell_length_c 13.5894(3)
_cell_measurement_reflns_used 25305
_cell_measurement_temperature 193
_cell_measurement_theta_max 68.2
_cell_measurement_theta_min 3.1
_cell_volume 1695.63(6)
_computing_cell_refinement '<i>PROCESS-AUTO</i> (Rigaku, 1998)'
_computing_data_collection '<i>PROCESS-AUTO</i> (Rigaku, 1998)'
_computing_data_reduction '<i>CrystalStructure</i> (Rigaku/MSC, 2004)'
_computing_molecular_graphics '<i>ORTEPIII</i> (Burnett & Johnson, 1996)'
_computing_publication_material '<i>SHELXL97</i> (Sheldrick, 2008)'
_computing_structure_refinement '<i>SHELXL97</i> (Sheldrick, 2008)'
_computing_structure_solution '<i>SIR2004</i> (Burla <i>et al.</i>, 2005)'
_diffrn_ambient_temperature 193
_diffrn_detector_area_resol_mean 10.00
_diffrn_measured_fraction_theta_full 0.996
_diffrn_measured_fraction_theta_max 0.996
_diffrn_measurement_device_type 'Rigaku R-AXIS RAPID'
_diffrn_measurement_method \w
_diffrn_radiation_monochromator graphite
_diffrn_radiation_source 'rotating anode'
_diffrn_radiation_type CuK\a
_diffrn_radiation_wavelength 1.54187
_diffrn_reflns_av_R_equivalents 0.0705
_diffrn_reflns_av_sigmaI/netI 0.0469
_diffrn_reflns_limit_h_max 18
_diffrn_reflns_limit_h_min -18
_diffrn_reflns_limit_k_max 10
_diffrn_reflns_limit_k_min -10
_diffrn_reflns_limit_l_max 15
_diffrn_reflns_limit_l_min -16
_diffrn_reflns_number 26838
_diffrn_reflns_theta_full 68.20
_diffrn_reflns_theta_max 68.20
_diffrn_reflns_theta_min 3.09
_exptl_absorpt_coefficient_mu 4.876
_exptl_absorpt_correction_T_max 0.614
_exptl_absorpt_correction_T_min 0.160
_exptl_absorpt_correction_type numerical
_exptl_absorpt_process_details
;
(<i>NUMABS</i>; Higashi, 1999)
;
_exptl_crystal_colour colorless
_exptl_crystal_density_diffrn 1.589
_exptl_crystal_density_method 'not measured'
_exptl_crystal_description platelet
_exptl_crystal_F_000 816
_exptl_crystal_size_max 0.50
_exptl_crystal_size_mid 0.40
_exptl_crystal_size_min 0.20
_refine_diff_density_max 0.447
_refine_diff_density_min -0.428
_refine_ls_extinction_coef 0.0034(2)
_refine_ls_extinction_expression Fc^*^=kFc[1+0.001xFc^2^\l^3^/sin(2\q)]^-1/4^
_refine_ls_extinction_method '<i>SHELXL97</i> (Sheldrick, 2008)'
_refine_ls_goodness_of_fit_ref 1.072
_refine_ls_hydrogen_treatment constr
_refine_ls_matrix_type full
_refine_ls_number_parameters 220
_refine_ls_number_reflns 3092
_refine_ls_number_restraints 0
_refine_ls_restrained_S_all 1.072
_refine_ls_R_factor_all 0.0374
_refine_ls_R_factor_gt 0.0344
_refine_ls_shift/su_max 0.001
_refine_ls_shift/su_mean 0.000
_refine_ls_structure_factor_coef Fsqd
_refine_ls_weighting_details 'calc w=1/[\s^2^(Fo^2^)+(0.0360P)^2^+0.9139P] where P=(Fo^2^+2Fc^2^)/3'
_refine_ls_weighting_scheme calc
_refine_ls_wR_factor_gt 0.0845
_refine_ls_wR_factor_ref 0.0860
_reflns_number_gt 2845
_reflns_number_total 3092
_reflns_threshold_expression I>2\s(I)
_cod_data_source_file is2530.cif
_cod_data_source_block I
_cod_original_cell_volume 1695.64(6)
_cod_original_sg_symbol_H-M 'P 21/c'
_cod_database_code 2225597
_cod_database_fobs_code 2225597

loop_
_symmetry_equiv_pos_site_id
_symmetry_equiv_pos_as_xyz
1 +X,+Y,+Z
2 -X,1/2+Y,1/2-Z
3 -X,-Y,-Z
4 +X,1/2-Y,1/2+Z

loop_
_atom_site_type_symbol
_atom_site_label
_atom_site_fract_x
_atom_site_fract_y
_atom_site_fract_z
_atom_site_U_iso_or_equiv
_atom_site_adp_type
_atom_site_calc_flag
_atom_site_refinement_flags
_atom_site_occupancy
_atom_site_disorder_assembly
_atom_site_disorder_group
Br Br1 0.147755(18) 0.22446(3) 0.41929(2) 0.03662(13) Uani d . 1 . .
Cl Cl1 0.50868(6) 0.13053(10) 0.23975(8) 0.0709(3) Uani d . 1 . .
O O1 0.14525(10) 0.53370(19) 0.27564(12) 0.0318(4) Uani d . 1 . .
O O2 0.32367(14) 0.7494(2) 0.39704(16) 0.0411(5) Uani d . 1 . .
O O3 0.03824(12) 0.2074(2) 0.55691(15) 0.0372(4) Uani d . 1 . .
C C1 0.23238(14) 0.5731(2) 0.44962(17) 0.0248(5) Uani d . 1 . .
C C2 0.27916(16) 0.7120(3) 0.4674(2) 0.0307(5) Uani d . 1 . .
C C3 0.27780(19) 0.8080(3) 0.5498(2) 0.0401(6) Uani d . 1 . .
H H3 0.3116 0.9017 0.5619 0.048 Uiso calc R 1 . .
C C4 0.2273(2) 0.7647(3) 0.6119(2) 0.0417(6) Uani d . 1 . .
H H4 0.2251 0.8309 0.6666 0.050 Uiso calc R 1 . .
C C5 0.17794(16) 0.6246(3) 0.59797(19) 0.0313(5) Uani d . 1 . .
C C6 0.12237(18) 0.5854(3) 0.66060(19) 0.0375(6) Uani d . 1 . .
H H6 0.1192 0.6544 0.7135 0.045 Uiso calc R 1 . .
C C7 0.07338(16) 0.4519(3) 0.64755(19) 0.0339(6) Uani d . 1 . .
H H7 0.0346 0.4304 0.6889 0.041 Uiso calc R 1 . .
C C8 0.08055(15) 0.3461(3) 0.57235(18) 0.0294(5) Uani d . 1 . .
C C9 0.13469(15) 0.3817(3) 0.51018(17) 0.0253(5) Uani d . 1 . .
C C10 0.18258(14) 0.5234(2) 0.51737(16) 0.0243(5) Uani d . 1 . .
C C11 0.21803(15) 0.5047(2) 0.34374(17) 0.0251(5) Uani d . 1 . .
C C12 0.29276(15) 0.4137(2) 0.32081(18) 0.0264(5) Uani d . 1 . .
C C13 0.37831(16) 0.3841(3) 0.39620(19) 0.0325(5) Uani d . 1 . .
H H13 0.3907 0.4235 0.4644 0.039 Uiso calc R 1 . .
C C14 0.44561(17) 0.2970(3) 0.3718(2) 0.0406(6) Uani d . 1 . .
H H14 0.5043 0.2775 0.4228 0.049 Uiso calc R 1 . .
C C15 0.42620(18) 0.2396(3) 0.2732(2) 0.0402(7) Uani d . 1 . .
C C16 0.34149(19) 0.2680(3) 0.1967(2) 0.0397(6) Uani d . 1 . .
H H16 0.3294 0.2279 0.1287 0.048 Uiso calc R 1 . .
C C17 0.27547(16) 0.3553(3) 0.22136(19) 0.0321(5) Uani d . 1 . .
H H17 0.2174 0.3758 0.1697 0.039 Uiso calc R 1 . .
C C18 0.3499(2) 0.9051(3) 0.3903(3) 0.0476(7) Uani d . 1 . .
H H18A 0.3716 0.9176 0.3300 0.057 Uiso calc R 1 . .
H H18B 0.4004 0.9329 0.4535 0.057 Uiso calc R 1 . .
H H18C 0.2959 0.9718 0.3827 0.057 Uiso calc R 1 . .
C C19 -0.01877(17) 0.1655(3) 0.6194(2) 0.0425(7) Uani d . 1 . .
H H19A -0.0466 0.0645 0.5978 0.051 Uiso calc R 1 . .
H H19B -0.0685 0.2416 0.6104 0.051 Uiso calc R 1 . .
H H19C 0.0199 0.1618 0.6925 0.051 Uiso calc R 1 . .

loop_
_atom_site_aniso_label
_atom_site_aniso_U_11
_atom_site_aniso_U_22
_atom_site_aniso_U_33
_atom_site_aniso_U_12
_atom_site_aniso_U_13
_atom_site_aniso_U_23
Br1 0.05100(19) 0.02421(18) 0.0425(2) -0.00965(10) 0.02598(14) -0.00643(10)
Cl1 0.0531(4) 0.0667(5) 0.1010(7) 0.0177(4) 0.0360(4) -0.0234(5)
O1 0.0301(8) 0.0363(9) 0.0288(9) 0.0025(7) 0.0094(7) 0.0005(7)
O2 0.0518(11) 0.0298(9) 0.0537(13) -0.0136(8) 0.0336(10) -0.0043(8)
O3 0.0405(9) 0.0338(10) 0.0443(11) -0.0086(7) 0.0236(8) 0.0042(8)
C1 0.0244(10) 0.0233(11) 0.0284(12) 0.0000(8) 0.0108(9) -0.0009(9)
C2 0.0310(11) 0.0301(13) 0.0351(14) -0.0043(9) 0.0163(10) -0.0003(10)
C3 0.0476(14) 0.0312(13) 0.0453(16) -0.0136(11) 0.0201(12) -0.0121(12)
C4 0.0554(16) 0.0370(14) 0.0369(15) -0.0104(12) 0.0207(13) -0.0157(12)
C5 0.0358(12) 0.0307(12) 0.0296(13) -0.0025(10) 0.0136(10) -0.0030(10)
C6 0.0471(14) 0.0396(14) 0.0305(14) 0.0011(11) 0.0191(11) -0.0049(11)
C7 0.0357(12) 0.0410(14) 0.0314(13) 0.0029(10) 0.0194(10) 0.0055(11)
C8 0.0280(10) 0.0283(12) 0.0322(13) 0.0015(9) 0.0099(9) 0.0075(10)
C9 0.0287(10) 0.0252(11) 0.0233(11) 0.0003(9) 0.0100(9) 0.0009(9)
C10 0.0248(10) 0.0241(11) 0.0236(11) 0.0006(8) 0.0069(8) 0.0017(9)
C11 0.0297(11) 0.0209(11) 0.0276(12) -0.0044(8) 0.0131(9) 0.0029(9)
C12 0.0293(11) 0.0219(11) 0.0324(13) -0.0019(8) 0.0160(9) 0.0009(9)
C13 0.0356(12) 0.0310(12) 0.0316(13) -0.0006(10) 0.0116(10) 0.0012(10)
C14 0.0308(12) 0.0351(14) 0.0541(17) 0.0055(10) 0.0110(12) 0.0050(13)
C15 0.0366(13) 0.0287(13) 0.062(2) 0.0007(10) 0.0258(13) -0.0069(12)
C16 0.0423(14) 0.0349(14) 0.0468(17) -0.0038(11) 0.0212(13) -0.0119(12)
C17 0.0338(11) 0.0291(12) 0.0357(14) -0.0050(9) 0.0142(10) -0.0047(10)
C18 0.0543(16) 0.0321(14) 0.0622(19) -0.0114(12) 0.0269(14) 0.0052(13)
C19 0.0357(13) 0.0438(16) 0.0538(17) -0.0021(11) 0.0223(12) 0.0171(14)

loop_
_atom_type_symbol
_atom_type_description
_atom_type_scat_dispersion_real
_atom_type_scat_dispersion_imag
_atom_type_scat_source
C C 0.0181 0.0091 'International Tables Vol C Tables 4.2.6.8 and 6.1.1.4'
H H 0.0000 0.0000 'International Tables Vol C Tables 4.2.6.8 and 6.1.1.4'
Br Br -0.6763 1.2805 'International Tables Vol C Tables 4.2.6.8 and 6.1.1.4'
Cl Cl 0.3639 0.7018 'International Tables Vol C Tables 4.2.6.8 and 6.1.1.4'
O O 0.0492 0.0322 'International Tables Vol C Tables 4.2.6.8 and 6.1.1.4'

loop_
_geom_angle_atom_site_label_1
_geom_angle_atom_site_label_2
_geom_angle_atom_site_label_3
_geom_angle_site_symmetry_1
_geom_angle_site_symmetry_3
_geom_angle
_geom_angle_publ_flag
C2 O2 C18 . . 118.6(2) ?
C8 O3 C19 . . 118.6(2) ?
C2 C1 C10 . . 119.8(2) ?
C2 C1 C11 . . 115.1(2) ?
C10 C1 C11 . . 123.34(18) ?
O2 C2 C1 . . 114.9(2) ?
O2 C2 C3 . . 123.3(2) ?
C1 C2 C3 . . 121.7(2) ?
C4 C3 C2 . . 118.9(2) ?
C4 C3 H3 . . 120.5 ?
C2 C3 H3 . . 120.5 ?
C3 C4 C5 . . 122.2(3) ?
C3 C4 H4 . . 118.9 ?
C5 C4 H4 . . 118.9 ?
C4 C5 C6 . . 121.1(2) ?
C4 C5 C10 . . 119.1(2) ?
C6 C5 C10 . . 119.7(2) ?
C7 C6 C5 . . 122.0(2) ?
C7 C6 H6 . . 119.0 ?
C5 C6 H6 . . 119.0 ?
C6 C7 C8 . . 119.5(2) ?
C6 C7 H7 . . 120.3 ?
C8 C7 H7 . . 120.3 ?
O3 C8 C9 . . 116.5(2) ?
O3 C8 C7 . . 123.9(2) ?
C9 C8 C7 . . 119.5(2) ?
C8 C9 C10 . . 122.6(2) ?
C8 C9 Br1 . . 116.03(17) ?
C10 C9 Br1 . . 121.22(17) ?
C9 C10 C5 . . 116.3(2) ?
C9 C10 C1 . . 125.5(2) ?
C5 C10 C1 . . 118.2(2) ?
O1 C11 C12 . . 120.8(2) ?
O1 C11 C1 . . 117.7(2) ?
C12 C11 C1 . . 121.43(18) ?
C17 C12 C13 . . 119.4(2) ?
C17 C12 C11 . . 118.6(2) ?
C13 C12 C11 . . 122.0(2) ?
C14 C13 C12 . . 120.2(2) ?
C14 C13 H13 . . 119.9 ?
C12 C13 H13 . . 119.9 ?
C15 C14 C13 . . 119.1(2) ?
C15 C14 H14 . . 120.4 ?
C13 C14 H14 . . 120.4 ?
C14 C15 C16 . . 121.7(2) ?
C14 C15 Cl1 . . 120.5(2) ?
C16 C15 Cl1 . . 117.8(2) ?
C17 C16 C15 . . 118.8(3) ?
C17 C16 H16 . . 120.6 ?
C15 C16 H16 . . 120.6 ?
C16 C17 C12 . . 120.8(2) ?
C16 C17 H17 . . 119.6 ?
C12 C17 H17 . . 119.6 ?
O2 C18 H18A . . 109.5 ?
O2 C18 H18B . . 109.5 ?
H18A C18 H18B . . 109.5 ?
O2 C18 H18C . . 109.5 ?
H18A C18 H18C . . 109.5 ?
H18B C18 H18C . . 109.5 ?
O3 C19 H19A . . 109.5 ?
O3 C19 H19B . . 109.5 ?
H19A C19 H19B . . 109.5 ?
O3 C19 H19C . . 109.5 ?
H19A C19 H19C . . 109.5 ?
H19B C19 H19C . . 109.5 ?

loop_
_geom_bond_atom_site_label_1
_geom_bond_atom_site_label_2
_geom_bond_site_symmetry_2
_geom_bond_distance
_geom_bond_publ_flag
Br1 C9 . 1.898(2) ?
Cl1 C15 . 1.738(3) ?
O1 C11 . 1.217(3) ?
O2 C2 . 1.371(3) ?
O2 C18 . 1.426(3) ?
O3 C8 . 1.353(3) ?
O3 C19 . 1.435(3) ?
C1 C2 . 1.385(3) ?
C1 C10 . 1.428(3) ?
C1 C11 . 1.508(3) ?
C2 C3 . 1.403(4) ?
C3 C4 . 1.359(4) ?
C3 H3 . 0.9500 ?
C4 C5 . 1.412(3) ?
C4 H4 . 0.9500 ?
C5 C6 . 1.414(3) ?
C5 C10 . 1.426(3) ?
C6 C7 . 1.360(4) ?
C6 H6 . 0.9500 ?
C7 C8 . 1.406(4) ?
C7 H7 . 0.9500 ?
C8 C9 . 1.384(3) ?
C9 C10 . 1.419(3) ?
C11 C12 . 1.490(3) ?
C12 C17 . 1.389(3) ?
C12 C13 . 1.393(3) ?
C13 C14 . 1.390(4) ?
C13 H13 . 0.9500 ?
C14 C15 . 1.372(4) ?
C14 H14 . 0.9500 ?
C15 C16 . 1.389(4) ?
C16 C17 . 1.377(3) ?
C16 H16 . 0.9500 ?
C17 H17 . 0.9500 ?
C18 H18A . 0.9800 ?
C18 H18B . 0.9800 ?
C18 H18C . 0.9800 ?
C19 H19A . 0.9800 ?
C19 H19B . 0.9800 ?
C19 H19C . 0.9800 ?

loop_
_geom_hbond_atom_site_label_D
_geom_hbond_atom_site_label_H
_geom_hbond_atom_site_label_A
_geom_hbond_site_symmetry_A
_geom_hbond_distance_DH
_geom_hbond_distance_HA
_geom_hbond_distance_DA
_geom_hbond_angle_DHA
C4 H4 O1 4_565 0.95 2.49 3.366(3) 154
C19 H19A Br1 3_556 0.98 2.92 3.871(3) 165
C19 H19C O1 4_555 0.98 2.53 3.211(3) 126
C19 H19B Cg1 3_566 0.98 2.70 3.509(3) 140

loop_
_geom_torsion_atom_site_label_1
_geom_torsion_atom_site_label_2
_geom_torsion_atom_site_label_3
_geom_torsion_atom_site_label_4
_geom_torsion_site_symmetry_1
_geom_torsion_site_symmetry_2
_geom_torsion_site_symmetry_3
_geom_torsion_site_symmetry_4
_geom_torsion
_geom_torsion_publ_flag
C18 O2 C2 C1 . . . . 162.1(2) ?
C18 O2 C2 C3 . . . . -16.0(4) ?
C10 C1 C2 O2 . . . . -179.2(2) ?
C11 C1 C2 O2 . . . . -14.2(3) ?
C10 C1 C2 C3 . . . . -1.2(3) ?
C11 C1 C2 C3 . . . . 163.9(2) ?
O2 C2 C3 C4 . . . . 176.3(3) ?
C1 C2 C3 C4 . . . . -1.6(4) ?
C2 C3 C4 C5 . . . . 1.6(4) ?
C3 C4 C5 C6 . . . . -177.0(3) ?
C3 C4 C5 C10 . . . . 1.3(4) ?
C4 C5 C6 C7 . . . . 179.2(3) ?
C10 C5 C6 C7 . . . . 0.9(4) ?
C5 C6 C7 C8 . . . . 2.5(4) ?
C19 O3 C8 C9 . . . . -179.9(2) ?
C19 O3 C8 C7 . . . . 1.1(3) ?
C6 C7 C8 O3 . . . . 176.7(2) ?
C6 C7 C8 C9 . . . . -2.3(3) ?
O3 C8 C9 C10 . . . . 179.58(19) ?
C7 C8 C9 C10 . . . . -1.3(3) ?
O3 C8 C9 Br1 . . . . -4.0(3) ?
C7 C8 C9 Br1 . . . . 175.04(16) ?
C8 C9 C10 C5 . . . . 4.5(3) ?
Br1 C9 C10 C5 . . . . -171.66(16) ?
C8 C9 C10 C1 . . . . -173.9(2) ?
Br1 C9 C10 C1 . . . . 9.9(3) ?
C4 C5 C10 C9 . . . . 177.4(2) ?
C6 C5 C10 C9 . . . . -4.2(3) ?
C4 C5 C10 C1 . . . . -4.0(3) ?
C6 C5 C10 C1 . . . . 174.3(2) ?
C2 C1 C10 C9 . . . . -177.6(2) ?
C11 C1 C10 C9 . . . . 18.6(3) ?
C2 C1 C10 C5 . . . . 4.0(3) ?
C11 C1 C10 C5 . . . . -159.8(2) ?
C2 C1 C11 O1 . . . . -92.9(3) ?
C10 C1 C11 O1 . . . . 71.6(3) ?
C2 C1 C11 C12 . . . . 82.9(3) ?
C10 C1 C11 C12 . . . . -112.7(2) ?
O1 C11 C12 C17 . . . . -3.6(3) ?
C1 C11 C12 C17 . . . . -179.3(2) ?
O1 C11 C12 C13 . . . . 177.3(2) ?
C1 C11 C12 C13 . . . . 1.6(3) ?
C17 C12 C13 C14 . . . . 0.1(4) ?
C11 C12 C13 C14 . . . . 179.2(2) ?
C12 C13 C14 C15 . . . . -0.7(4) ?
C13 C14 C15 C16 . . . . 0.9(4) ?
C13 C14 C15 Cl1 . . . . 179.9(2) ?
C14 C15 C16 C17 . . . . -0.4(4) ?
Cl1 C15 C16 C17 . . . . -179.43(19) ?
C15 C16 C17 C12 . . . . -0.2(4) ?
C13 C12 C17 C16 . . . . 0.4(4) ?
C11 C12 C17 C16 . . . . -178.7(2) ?

loop_
_cod_related_entry_id
_cod_related_entry_database
_cod_related_entry_code
1 ChemSpider 24744689
